data_7716185
loop_
_publ_author_name
'Parra-Cadenas, Blanca'
'Gin&#xe9;s, Carlos'
'Garc&#xed;a-Viv&#xf3;, Daniel'
'Elorriaga, David'
'Carrillo-Hermosilla, Fernando'

_publ_section_title
;
 Zinc amidinate-catalysed cyclization reaction of carbodiimides and
 alkynes. An insight into the mechanism.
;
_journal_issue 24
_journal_name_full 'Dalton transactions (Cambridge, England : 2003)'
_journal_page_first 10050
_journal_page_last 10054
_journal_paper_doi 10.1039/d4dt01265h
_journal_volume 53
_journal_year 2024
_chemical_formula_moiety 'C43 H50 N2 O2, C6 H6'
_chemical_formula_sum 'C49 H56 N2 O2'
_chemical_formula_weight 704.95
_space_group_crystal_system triclinic
_space_group_IT_number 2
_space_group_name_Hall '-P 1'
_space_group_name_H-M_alt 'P -1'
_atom_sites_solution_hydrogens geom
_atom_sites_solution_primary dual
_audit_creation_date 2024-03-20
_audit_creation_method
;
Olex2 1.3
(compiled 2020.11.12 svn.r5f609507 for OlexSys, GUI svn.r6408)
;
_audit_update_record
;
2024-04-09 deposited with the CCDC.	2024-05-24 downloaded from the CCDC.
;
_cell_angle_alpha 102.253(3)
_cell_angle_beta 97.132(3)
_cell_angle_gamma 103.187(3)
_cell_formula_units_Z 2
_cell_length_a 9.426(2)
_cell_length_b 10.912(2)
_cell_length_c 21.672(5)
_cell_measurement_reflns_used 2072
_cell_measurement_temperature 296.15
_cell_measurement_theta_max 20.49
_cell_measurement_theta_min 2.26
_cell_volume 2085.7(8)
_computing_cell_refinement 'SAINT v8.37A (Bruker, 2015)'
_computing_data_reduction 'SAINT v8.37A (Bruker, 2015)'
_computing_molecular_graphics 'Olex2 1.3 (Dolomanov et al., 2009)'
_computing_publication_material 'Olex2 1.3 (Dolomanov et al., 2009)'
_computing_structure_refinement 'SHELXL 2017/1 (Sheldrick, 2015)'
_computing_structure_solution 'SHELXT 2014/5 (Sheldrick, 2014)'
_diffrn_ambient_temperature 296.15
_diffrn_measured_fraction_theta_full 0.982
_diffrn_measured_fraction_theta_max 0.976
_diffrn_measurement_device_type 'Bruker APEX-II CCD'
_diffrn_measurement_method '\f and \w scans'
_diffrn_radiation_type MoK\a
_diffrn_radiation_wavelength 0.71073
_diffrn_reflns_av_R_equivalents 0.0353
_diffrn_reflns_av_unetI/netI 0.0655
_diffrn_reflns_Laue_measured_fraction_full 0.982
_diffrn_reflns_Laue_measured_fraction_max 0.976
_diffrn_reflns_limit_h_max 11
_diffrn_reflns_limit_h_min -11
_diffrn_reflns_limit_k_max 13
_diffrn_reflns_limit_k_min -12
_diffrn_reflns_limit_l_max 26
_diffrn_reflns_limit_l_min -26
_diffrn_reflns_number 14371
_diffrn_reflns_point_group_measured_fraction_full 0.982
_diffrn_reflns_point_group_measured_fraction_max 0.976
_diffrn_reflns_theta_full 25.242
_diffrn_reflns_theta_max 25.344
_diffrn_reflns_theta_min 2.411
_diffrn_source_current 30.0
_diffrn_source_power 1.5
_diffrn_source_voltage 50.0
_diffrn_standards_number 0
_exptl_absorpt_coefficient_mu 0.067
_exptl_absorpt_correction_T_max 0.7452
_exptl_absorpt_correction_T_min 0.6637
_exptl_absorpt_correction_type multi-scan
_exptl_absorpt_process_details
;
SADABS-2014/5 (Bruker,2014/5) was used for absorption correction.
wR2(int) was 0.0625 before and 0.0390 after correction.
The Ratio of minimum to maximum transmission is 0.8906.
The \l/2 correction factor is 0.00150.
;
_exptl_crystal_colour yellow
_exptl_crystal_colour_primary yellow
_exptl_crystal_density_diffrn 1.122
_exptl_crystal_description block
_exptl_crystal_F_000 760
_exptl_crystal_size_max 0.3
_exptl_crystal_size_mid 0.3
_exptl_crystal_size_min 0.25
_refine_diff_density_max 0.178
_refine_diff_density_min -0.235
_refine_diff_density_rms 0.046
_refine_ls_extinction_method none
_refine_ls_goodness_of_fit_ref 1.017
_refine_ls_hydrogen_treatment constr
_refine_ls_matrix_type full
_refine_ls_number_parameters 519
_refine_ls_number_reflns 7460
_refine_ls_number_restraints 198
_refine_ls_restrained_S_all 1.011
_refine_ls_R_factor_all 0.1216
_refine_ls_R_factor_gt 0.0588
_refine_ls_shift/su_max 0.001
_refine_ls_shift/su_mean 0.000
_refine_ls_structure_factor_coef Fsqd
_refine_ls_weighting_details 'w=1/[\s^2^(Fo^2^)+(0.0828P)^2^] where P=(Fo^2^+2Fc^2^)/3'
_refine_ls_weighting_scheme calc
_refine_ls_wR_factor_gt 0.1430
_refine_ls_wR_factor_ref 0.1779
_reflns_Friedel_coverage 0.000
_reflns_number_gt 3883
_reflns_number_total 7460
_reflns_threshold_expression 'I > 2\s(I)'
_cod_data_source_file d4dt01265h2.cif
_cod_data_source_block bp14_0m
_cod_depositor_comments 'Adding full bibliography for 7716182--7716185.cif.'
_cod_database_code 7716185
_shelx_shelxl_version_number 2017/1
_shelx_space_group_comment
;
The symmetry employed for this shelxl refinement is uniquely defined
by the following loop, which should always be used as a source of
symmetry information in preference to the above space-group names.
They are only intended as comments.
;
_shelx_estimated_absorpt_t_max 0.983
_shelx_estimated_absorpt_t_min 0.980
_olex2_refinement_description
;
1. Restrained distances
 C44-C44A \\sim C45-C45A \\sim C46-C46A \\sim C47-C47A \\sim C48-C48A \\sim
C49-C49A
 with sigma of 0.01
2. Uiso/Uaniso restraints and constraints
C44 \\sim C44A \\sim C45 \\sim C45A \\sim C46 \\sim C46A \\sim C47 \\sim C47A
\\sim C48 \\sim C48A \\sim C49 \\sim C49A: within 2A with sigma of 0.01 and
sigma for terminal atoms of 0.02 within 2A
3. Others
 Sof(C47A)=Sof(H47A)=Sof(C48A)=Sof(H48A)=Sof(C49A)=Sof(H49A)=Sof(C44A)=
 Sof(H44A)=Sof(C45A)=Sof(H45A)=Sof(C46A)=Sof(H46A)=1-FVAR(1)
 Sof(C44)=Sof(H44)=Sof(C45)=Sof(H45)=Sof(C46)=Sof(H46)=Sof(C47)=Sof(H47)=
 Sof(C48)=Sof(H48)=Sof(C49)=Sof(H49)=FVAR(1)
4.a Ternary CH refined with riding coordinates:
 C7(H7), C10(H10), C19(H19), C22(H22)
4.b Aromatic/amide H refined with riding coordinates:
 C3(H3), C4(H4), C5(H5), C15(H15), C16(H16), C17(H17), C26(H26), C28(H28),
 C31(H31), C32(H32), C34(H34), C35(H35), C38(H38), C39(H39), C41(H41), C42(H42),
  C44(H44), C45(H45), C46(H46), C47(H47), C48(H48), C49(H49), C47A(H47A),
 C48A(H48A), C49A(H49A), C44A(H44A), C45A(H45A), C46A(H46A)
4.c Fitted hexagon refined as free rotating group:
 C44(C45,C46,C47,C48,C49), C47A(C48A,C49A,C44A,C45A,C46A)
4.d Idealised Me refined as rotating group:
 C8(H8A,H8B,H8C), C9(H9A,H9B,H9C), C11(H11A,H11B,H11C), C12(H12A,H12B,H12C),
 C20(H20A,H20B,H20C), C21(H21A,H21B,H21C), C23(H23A,H23B,H23C), C24(H24A,H24B,
 H24C), C36(H36A,H36B,H36C), C43(H43A,H43B,H43C)
;
_olex2_submission_special_instructions 'No special instructions were received'

loop_
_space_group_symop_operation_xyz
'x, y, z'
'-x, -y, -z'

loop_
_atom_site_label
_atom_site_type_symbol
_atom_site_fract_x
_atom_site_fract_y
_atom_site_fract_z
_atom_site_U_iso_or_equiv
_atom_site_adp_type
_atom_site_occupancy
_atom_site_site_symmetry_order
_atom_site_calc_flag
_atom_site_refinement_flags_posn
_atom_site_refinement_flags_adp
_atom_site_refinement_flags_occupancy
_atom_site_disorder_assembly
_atom_site_disorder_group
O1 O 0.0686(3) 0.0352(2) 0.92621(11) 0.1015(7) Uani 1 1 d . . . . .
O2 O 0.5178(2) 0.2766(2) 0.46057(9) 0.0886(7) Uani 1 1 d . . . . .
N1 N 0.2220(2) 0.53774(18) 0.80345(8) 0.0435(5) Uani 1 1 d . . . . .
N2 N 0.1994(2) 0.72583(18) 0.77502(8) 0.0460(5) Uani 1 1 d . . . . .
C1 C 0.1807(3) 0.5881(2) 0.86432(10) 0.0460(6) Uani 1 1 d . . . . .
C2 C 0.2937(3) 0.6641(2) 0.91497(11) 0.0535(6) Uani 1 1 d . . . . .
C3 C 0.2542(3) 0.7019(3) 0.97452(12) 0.0666(8) Uani 1 1 d . . . . .
H3 H 0.326512 0.753762 1.009142 0.080 Uiso 1 1 calc R U . . .
C4 C 0.1113(4) 0.6643(3) 0.98294(13) 0.0723(8) Uani 1 1 d . . . . .
H4 H 0.088137 0.687701 1.023540 0.087 Uiso 1 1 calc R U . . .
C5 C 0.0011(3) 0.5922(3) 0.93214(12) 0.0650(7) Uani 1 1 d . . . . .
H5 H -0.096181 0.569214 0.938511 0.078 Uiso 1 1 calc R U . . .
C6 C 0.0334(3) 0.5533(2) 0.87127(11) 0.0513(6) Uani 1 1 d . . . . .
C7 C 0.4546(3) 0.7024(3) 0.90730(12) 0.0661(7) Uani 1 1 d . . . . .
H7 H 0.455549 0.703041 0.862203 0.079 Uiso 1 1 calc R U . . .
C8 C 0.5360(3) 0.6034(3) 0.92239(15) 0.0932(10) Uani 1 1 d . . . . .
H8A H 0.524897 0.591575 0.964335 0.140 Uiso 1 1 calc R U . . .
H8B H 0.639270 0.634423 0.921258 0.140 Uiso 1 1 calc R U . . .
H8C H 0.495088 0.522029 0.891050 0.140 Uiso 1 1 calc R U . . .
C9 C 0.5377(4) 0.8386(3) 0.94813(15) 0.0983(11) Uani 1 1 d . . . . .
H9A H 0.480809 0.898842 0.941641 0.147 Uiso 1 1 calc R U . . .
H9B H 0.632114 0.864655 0.935716 0.147 Uiso 1 1 calc R U . . .
H9C H 0.552371 0.837576 0.992636 0.147 Uiso 1 1 calc R U . . .
C10 C -0.0911(3) 0.4774(3) 0.81594(12) 0.0681(8) Uani 1 1 d . . . . .
H10 H -0.046494 0.450502 0.778526 0.082 Uiso 1 1 calc R U . . .
C11 C -0.1830(4) 0.3548(3) 0.82959(16) 0.0989(11) Uani 1 1 d . . . . .
H11A H -0.118944 0.303046 0.840934 0.148 Uiso 1 1 calc R U . . .
H11B H -0.254706 0.305713 0.791965 0.148 Uiso 1 1 calc R U . . .
H11C H -0.232992 0.378625 0.864444 0.148 Uiso 1 1 calc R U . . .
C12 C -0.1886(4) 0.5644(4) 0.79912(15) 0.0951(10) Uani 1 1 d . . . . .
H12A H -0.237424 0.589024 0.834290 0.143 Uiso 1 1 calc R U . . .
H12B H -0.261404 0.517871 0.761439 0.143 Uiso 1 1 calc R U . . .
H12C H -0.128134 0.640926 0.791076 0.143 Uiso 1 1 calc R U . . .
C13 C 0.2113(3) 0.8088(2) 0.73262(11) 0.0489(6) Uani 1 1 d . . . . .
C14 C 0.0960(3) 0.7897(2) 0.68097(11) 0.0550(7) Uani 1 1 d . . . . .
C15 C 0.1061(3) 0.8808(3) 0.64449(12) 0.0672(8) Uani 1 1 d . . . . .
H15 H 0.029242 0.869657 0.610761 0.081 Uiso 1 1 calc R U . . .
C16 C 0.2256(4) 0.9863(3) 0.65665(14) 0.0739(9) Uani 1 1 d . . . . .
H16 H 0.230469 1.045043 0.631061 0.089 Uiso 1 1 calc R U . . .
C17 C 0.3387(3) 1.0046(3) 0.70714(13) 0.0682(8) Uani 1 1 d . . . . .
H17 H 0.420267 1.076039 0.715354 0.082 Uiso 1 1 calc R U . . .
C18 C 0.3330(3) 0.9182(2) 0.74605(11) 0.0551(6) Uani 1 1 d . . . . .
C19 C -0.0380(3) 0.6737(3) 0.66357(13) 0.0695(8) Uani 1 1 d . . . . .
H19 H -0.028074 0.622626 0.695213 0.083 Uiso 1 1 calc R U . . .
C20 C -0.0468(4) 0.5856(3) 0.59731(15) 0.0951(10) Uani 1 1 d . . . . .
H20A H -0.054112 0.633772 0.565314 0.143 Uiso 1 1 calc R U . . .
H20B H -0.132485 0.512982 0.588315 0.143 Uiso 1 1 calc R U . . .
H20C H 0.040719 0.554701 0.596744 0.143 Uiso 1 1 calc R U . . .
C21 C -0.1817(3) 0.7153(4) 0.66707(15) 0.0928(10) Uani 1 1 d . . . . .
H21A H -0.175751 0.768885 0.709121 0.139 Uiso 1 1 calc R U . . .
H21B H -0.263566 0.639649 0.658669 0.139 Uiso 1 1 calc R U . . .
H21C H -0.195893 0.763580 0.635618 0.139 Uiso 1 1 calc R U . . .
C22 C 0.4572(3) 0.9425(3) 0.80183(13) 0.0712(8) Uani 1 1 d . . . . .
H22 H 0.420716 0.885959 0.829188 0.085 Uiso 1 1 calc R U . . .
C23 C 0.5892(4) 0.9025(5) 0.77940(19) 0.1359(16) Uani 1 1 d . . . . .
H23A H 0.560029 0.811887 0.757632 0.204 Uiso 1 1 calc R U . . .
H23B H 0.665936 0.917422 0.815772 0.204 Uiso 1 1 calc R U . . .
H23C H 0.625399 0.952746 0.750538 0.204 Uiso 1 1 calc R U . . .
C24 C 0.4998(4) 1.0806(3) 0.84304(17) 0.1134(12) Uani 1 1 d . . . . .
H24A H 0.535885 1.139519 0.817889 0.170 Uiso 1 1 calc R U . . .
H24B H 0.575892 1.089370 0.878737 0.170 Uiso 1 1 calc R U . . .
H24C H 0.414568 1.100370 0.858629 0.170 Uiso 1 1 calc R U . . .
C25 C 0.2381(2) 0.6186(2) 0.76031(10) 0.0432(6) Uani 1 1 d . . . . .
C26 C 0.2972(3) 0.5714(2) 0.70485(10) 0.0482(6) Uani 1 1 d . . . . .
H26 H 0.314933 0.623587 0.676362 0.058 Uiso 1 1 calc R U . . .
C27 C 0.3283(3) 0.4545(2) 0.69196(10) 0.0472(6) Uani 1 1 d . . . . .
C28 C 0.3001(3) 0.3756(2) 0.73563(11) 0.0533(6) Uani 1 1 d . . . . .
H28 H 0.320529 0.294884 0.727208 0.064 Uiso 1 1 calc R U . . .
C29 C 0.2444(3) 0.4134(2) 0.78921(10) 0.0474(6) Uani 1 1 d . . . . .
C30 C 0.3832(3) 0.4070(2) 0.63278(11) 0.0495(6) Uani 1 1 d . . . . .
C31 C 0.3326(3) 0.4332(3) 0.57543(11) 0.0584(7) Uani 1 1 d . . . . .
H31 H 0.264649 0.482988 0.574922 0.070 Uiso 1 1 calc R U . . .
C32 C 0.3783(3) 0.3888(3) 0.51991(12) 0.0637(7) Uani 1 1 d . . . . .
H32 H 0.341717 0.408263 0.482311 0.076 Uiso 1 1 calc R U . . .
C33 C 0.4786(3) 0.3153(3) 0.51939(12) 0.0619(7) Uani 1 1 d . . . . .
C34 C 0.5315(3) 0.2862(3) 0.57462(13) 0.0689(8) Uani 1 1 d . . . . .
H34 H 0.600371 0.237195 0.574645 0.083 Uiso 1 1 calc R U . . .
C35 C 0.4814(3) 0.3306(3) 0.63093(12) 0.0627(7) Uani 1 1 d . . . . .
H35 H 0.515065 0.308249 0.668107 0.075 Uiso 1 1 calc R U . . .
C36 C 0.6299(4) 0.2124(4) 0.45720(17) 0.1178(14) Uani 1 1 d . . . . .
H36A H 0.648917 0.195092 0.414127 0.177 Uiso 1 1 calc R U . . .
H36B H 0.599348 0.131903 0.469175 0.177 Uiso 1 1 calc R U . . .
H36C H 0.718457 0.266024 0.485989 0.177 Uiso 1 1 calc R U . . .
C37 C 0.1955(3) 0.3194(2) 0.82744(11) 0.0508(6) Uani 1 1 d . . . . .
C38 C 0.1234(3) 0.1919(3) 0.79349(13) 0.0620(7) Uani 1 1 d . . . . .
H38 H 0.104722 0.171939 0.748858 0.074 Uiso 1 1 calc R U . . .
C39 C 0.0787(3) 0.0938(3) 0.82416(15) 0.0708(8) Uani 1 1 d . . . . .
H39 H 0.031261 0.009597 0.800300 0.085 Uiso 1 1 calc R U . . .
C40 C 0.1053(3) 0.1225(3) 0.89023(15) 0.0696(8) Uani 1 1 d . . . . .
C41 C 0.1742(3) 0.2470(3) 0.92451(13) 0.0666(8) Uani 1 1 d . . . . .
H41 H 0.191107 0.266357 0.969134 0.080 Uiso 1 1 calc R U . . .
C42 C 0.2188(3) 0.3437(3) 0.89444(12) 0.0590(7) Uani 1 1 d . . . . .
H42 H 0.265533 0.427449 0.919071 0.071 Uiso 1 1 calc R U . . .
C43 C 0.0088(5) -0.0961(4) 0.89415(19) 0.1196(13) Uani 1 1 d . . . . .
H43A H -0.080575 -0.105429 0.864949 0.179 Uiso 1 1 calc R U . . .
H43B H -0.013090 -0.146096 0.924894 0.179 Uiso 1 1 calc R U . . .
H43C H 0.079068 -0.126601 0.870644 0.179 Uiso 1 1 calc R U . . .
C44 C 0.8134(10) 0.1474(11) 0.6591(2) 0.1067(19) Uani 0.626(6) 1 d G U P A 1
H44 H 0.787485 0.163866 0.699519 0.128 Uiso 0.626(6) 1 calc R U P A 1
C45 C 0.7462(5) 0.0294(8) 0.6149(5) 0.0986(18) Uani 0.626(6) 1 d G U P A 1
H45 H 0.675286 -0.033113 0.625671 0.118 Uiso 0.626(6) 1 calc R U P A 1
C46 C 0.7850(9) 0.0047(4) 0.5545(4) 0.0990(18) Uani 0.626(6) 1 d G U P A 1
H46 H 0.739987 -0.074230 0.524899 0.119 Uiso 0.626(6) 1 calc R U P A 1
C47 C 0.8910(10) 0.0981(9) 0.5384(2) 0.1041(18) Uani 0.626(6) 1 d G U P A 1
H47 H 0.916888 0.081630 0.497976 0.125 Uiso 0.626(6) 1 calc R U P A 1
C48 C 0.9582(5) 0.2161(7) 0.5826(5) 0.1021(18) Uani 0.626(6) 1 d G U P A 1
H48 H 1.029089 0.278609 0.571824 0.123 Uiso 0.626(6) 1 calc R U P A 1
C49 C 0.9194(9) 0.2408(5) 0.6430(4) 0.105(2) Uani 0.626(6) 1 d G U P A 1
H49 H 0.964390 0.319729 0.672596 0.126 Uiso 0.626(6) 1 calc R U P A 1
C47A C 0.9495(13) 0.1533(18) 0.5535(6) 0.107(3) Uani 0.374(6) 1 d G U P A 2
H47A H 1.008828 0.176323 0.524420 0.129 Uiso 0.374(6) 1 calc R U P A 2
C48A C 0.9639(11) 0.2393(8) 0.6127(8) 0.100(3) Uani 0.374(6) 1 d G U P A 2
H48A H 1.032839 0.319859 0.623205 0.120 Uiso 0.374(6) 1 calc R U P A 2
C49A C 0.8753(17) 0.2048(13) 0.6563(3) 0.099(2) Uani 0.374(6) 1 d G U P A 2
H49A H 0.884886 0.262373 0.695851 0.119 Uiso 0.374(6) 1 calc R U P A 2
C44A C 0.7722(13) 0.0844(16) 0.6406(7) 0.101(2) Uani 0.374(6) 1 d G U P A 2
H44A H 0.712919 0.061352 0.669713 0.122 Uiso 0.374(6) 1 calc R U P A 2
C45A C 0.7578(11) -0.0016(6) 0.5814(9) 0.096(2) Uani 0.374(6) 1 d G U P A 2
H45A H 0.688906 -0.082186 0.570928 0.115 Uiso 0.374(6) 1 calc R U P A 2
C46A C 0.8465(17) 0.0328(14) 0.5379(4) 0.108(3) Uani 0.374(6) 1 d G U P A 2
H46A H 0.836858 -0.024702 0.498281 0.129 Uiso 0.374(6) 1 calc R U P A 2

loop_
_atom_site_aniso_label
_atom_site_aniso_U_11
_atom_site_aniso_U_22
_atom_site_aniso_U_33
_atom_site_aniso_U_23
_atom_site_aniso_U_13
_atom_site_aniso_U_12
O1 0.146(2) 0.0740(16) 0.1072(17) 0.0505(14) 0.0481(15) 0.0331(15)
O2 0.1049(16) 0.0974(16) 0.0737(13) 0.0092(11) 0.0406(11) 0.0448(14)
N1 0.0538(12) 0.0412(12) 0.0387(10) 0.0124(9) 0.0143(8) 0.0136(10)
N2 0.0538(12) 0.0439(12) 0.0447(11) 0.0136(9) 0.0140(9) 0.0161(10)
C1 0.0603(16) 0.0442(14) 0.0382(13) 0.0122(11) 0.0152(11) 0.0179(12)
C2 0.0680(17) 0.0511(16) 0.0414(14) 0.0102(12) 0.0100(12) 0.0166(14)
C3 0.084(2) 0.070(2) 0.0413(15) 0.0064(13) 0.0095(13) 0.0189(16)
C4 0.097(2) 0.086(2) 0.0463(17) 0.0159(15) 0.0283(16) 0.0392(19)
C5 0.0718(18) 0.079(2) 0.0580(17) 0.0251(15) 0.0318(15) 0.0284(16)
C6 0.0614(16) 0.0526(16) 0.0467(14) 0.0168(12) 0.0193(12) 0.0192(13)
C7 0.0619(17) 0.078(2) 0.0482(15) 0.0116(14) 0.0057(12) 0.0047(15)
C8 0.070(2) 0.118(3) 0.094(2) 0.023(2) 0.0122(16) 0.035(2)
C9 0.093(2) 0.093(3) 0.077(2) 0.0027(18) -0.0044(17) -0.012(2)
C10 0.0585(17) 0.080(2) 0.0634(17) 0.0171(15) 0.0208(13) 0.0098(16)
C11 0.081(2) 0.091(3) 0.112(3) 0.027(2) 0.0254(18) -0.0081(19)
C12 0.076(2) 0.135(3) 0.087(2) 0.045(2) 0.0163(16) 0.036(2)
C13 0.0626(16) 0.0493(16) 0.0451(14) 0.0156(12) 0.0219(12) 0.0251(13)
C14 0.0714(18) 0.0550(17) 0.0490(15) 0.0195(13) 0.0186(13) 0.0267(15)
C15 0.088(2) 0.070(2) 0.0558(17) 0.0245(15) 0.0183(14) 0.0335(18)
C16 0.116(3) 0.065(2) 0.0635(19) 0.0325(16) 0.0388(18) 0.043(2)
C17 0.092(2) 0.0482(17) 0.0694(19) 0.0165(15) 0.0309(16) 0.0166(16)
C18 0.0688(18) 0.0465(16) 0.0557(15) 0.0143(13) 0.0260(13) 0.0172(14)
C19 0.0686(19) 0.078(2) 0.0677(19) 0.0294(16) 0.0041(14) 0.0252(17)
C20 0.088(2) 0.088(2) 0.094(2) 0.0014(19) -0.0029(18) 0.024(2)
C21 0.077(2) 0.119(3) 0.095(2) 0.037(2) 0.0178(17) 0.039(2)
C22 0.0728(19) 0.0631(19) 0.0708(19) 0.0186(15) 0.0102(15) 0.0040(15)
C23 0.090(3) 0.195(5) 0.129(3) 0.024(3) 0.015(2) 0.066(3)
C24 0.124(3) 0.080(3) 0.104(3) 0.001(2) -0.007(2) -0.002(2)
C25 0.0433(13) 0.0461(15) 0.0404(13) 0.0112(11) 0.0087(10) 0.0112(11)
C26 0.0575(15) 0.0506(16) 0.0420(13) 0.0166(11) 0.0172(11) 0.0159(12)
C27 0.0529(14) 0.0480(15) 0.0444(14) 0.0130(11) 0.0149(11) 0.0158(12)
C28 0.0693(17) 0.0456(15) 0.0529(15) 0.0147(12) 0.0203(12) 0.0236(13)
C29 0.0571(15) 0.0443(15) 0.0437(14) 0.0129(11) 0.0121(11) 0.0161(12)
C30 0.0548(15) 0.0507(15) 0.0464(14) 0.0110(12) 0.0156(11) 0.0180(13)
C31 0.0630(16) 0.0696(18) 0.0530(16) 0.0168(13) 0.0223(12) 0.0303(14)
C32 0.0725(18) 0.075(2) 0.0482(15) 0.0142(13) 0.0171(13) 0.0267(16)
C33 0.0681(17) 0.0665(18) 0.0516(16) 0.0045(13) 0.0254(13) 0.0201(15)
C34 0.0731(19) 0.076(2) 0.0696(19) 0.0155(15) 0.0233(15) 0.0404(17)
C35 0.0714(18) 0.0711(19) 0.0542(16) 0.0162(13) 0.0177(13) 0.0316(16)
C36 0.121(3) 0.144(4) 0.110(3) 0.016(2) 0.053(2) 0.077(3)
C37 0.0648(16) 0.0470(16) 0.0485(15) 0.0163(12) 0.0172(11) 0.0223(13)
C38 0.0815(19) 0.0512(17) 0.0593(16) 0.0155(14) 0.0250(14) 0.0206(15)
C39 0.088(2) 0.0468(17) 0.084(2) 0.0221(16) 0.0286(16) 0.0175(15)
C40 0.090(2) 0.064(2) 0.079(2) 0.0458(18) 0.0379(16) 0.0315(17)
C41 0.091(2) 0.065(2) 0.0603(17) 0.0309(16) 0.0273(15) 0.0317(17)
C42 0.0783(19) 0.0548(17) 0.0510(16) 0.0194(13) 0.0173(13) 0.0228(14)
C43 0.143(4) 0.073(3) 0.153(4) 0.054(3) 0.042(3) 0.017(2)
C44 0.115(4) 0.088(4) 0.097(3) 0.019(3) -0.005(3) 0.006(3)
C45 0.121(3) 0.081(4) 0.085(4) 0.020(3) 0.002(3) 0.019(3)
C46 0.121(4) 0.076(3) 0.092(3) 0.028(3) 0.022(3) 0.004(3)
C47 0.122(4) 0.076(4) 0.091(3) 0.016(3) 0.008(3) -0.008(3)
C48 0.107(3) 0.091(4) 0.087(4) 0.008(3) 0.001(3) 0.005(3)
C49 0.105(4) 0.102(4) 0.090(4) 0.017(3) 0.003(3) 0.003(3)
C47A 0.123(5) 0.086(5) 0.093(4) 0.016(4) -0.001(4) 0.004(4)
C48A 0.109(4) 0.091(4) 0.082(5) 0.016(4) 0.000(4) 0.004(4)
C49A 0.107(4) 0.085(4) 0.090(4) 0.023(4) 0.000(4) 0.004(4)
C44A 0.117(4) 0.080(5) 0.091(4) 0.017(4) 0.004(4) 0.006(4)
C45A 0.116(4) 0.078(4) 0.086(5) 0.022(4) 0.010(4) 0.015(4)
C46A 0.121(5) 0.090(5) 0.096(4) 0.027(4) 0.009(4) -0.001(4)

loop_
_atom_type_symbol
_atom_type_description
_atom_type_scat_dispersion_real
_atom_type_scat_dispersion_imag
_atom_type_scat_source
C C 0.0033 0.0016 'International Tables Vol C Tables 4.2.6.8 and 6.1.1.4'
H H 0.0000 0.0000 'International Tables Vol C Tables 4.2.6.8 and 6.1.1.4'
N N 0.0061 0.0033 'International Tables Vol C Tables 4.2.6.8 and 6.1.1.4'
O O 0.0106 0.0060 'International Tables Vol C Tables 4.2.6.8 and 6.1.1.4'

loop_
_geom_angle_atom_site_label_1
_geom_angle_atom_site_label_2
_geom_angle_atom_site_label_3
_geom_angle
_geom_angle_site_symmetry_1
_geom_angle_site_symmetry_3
_geom_angle_publ_flag
C40 O1 C43 118.2(3) . . ?
C33 O2 C36 118.4(2) . . ?
C25 N1 C1 117.72(17) . . ?
C29 N1 C1 120.06(17) . . ?
C29 N1 C25 122.23(17) . . ?
C25 N2 C13 119.13(18) . . ?
C2 C1 N1 117.8(2) . . ?
C6 C1 N1 119.5(2) . . ?
C6 C1 C2 122.5(2) . . ?
C1 C2 C7 122.5(2) . . ?
C3 C2 C1 117.2(2) . . ?
C3 C2 C7 120.3(2) . . ?
C2 C3 H3 119.4 . . ?
C4 C3 C2 121.1(3) . . ?
C4 C3 H3 119.4 . . ?
C3 C4 H4 119.6 . . ?
C3 C4 C5 120.7(2) . . ?
C5 C4 H4 119.6 . . ?
C4 C5 H5 119.6 . . ?
C4 C5 C6 120.8(3) . . ?
C6 C5 H5 119.6 . . ?
C1 C6 C5 117.5(2) . . ?
C1 C6 C10 123.0(2) . . ?
C5 C6 C10 119.5(2) . . ?
C2 C7 H7 107.5 . . ?
C2 C7 C8 111.4(2) . . ?
C2 C7 C9 112.7(2) . . ?
C8 C7 H7 107.5 . . ?
C8 C7 C9 110.0(3) . . ?
C9 C7 H7 107.5 . . ?
C7 C8 H8A 109.5 . . ?
C7 C8 H8B 109.5 . . ?
C7 C8 H8C 109.5 . . ?
H8A C8 H8B 109.5 . . ?
H8A C8 H8C 109.5 . . ?
H8B C8 H8C 109.5 . . ?
C7 C9 H9A 109.5 . . ?
C7 C9 H9B 109.5 . . ?
C7 C9 H9C 109.5 . . ?
H9A C9 H9B 109.5 . . ?
H9A C9 H9C 109.5 . . ?
H9B C9 H9C 109.5 . . ?
C6 C10 H10 107.7 . . ?
C6 C10 C11 112.2(2) . . ?
C6 C10 C12 110.2(2) . . ?
C11 C10 H10 107.7 . . ?
C11 C10 C12 111.2(3) . . ?
C12 C10 H10 107.7 . . ?
C10 C11 H11A 109.5 . . ?
C10 C11 H11B 109.5 . . ?
C10 C11 H11C 109.5 . . ?
H11A C11 H11B 109.5 . . ?
H11A C11 H11C 109.5 . . ?
H11B C11 H11C 109.5 . . ?
C10 C12 H12A 109.5 . . ?
C10 C12 H12B 109.5 . . ?
C10 C12 H12C 109.5 . . ?
H12A C12 H12B 109.5 . . ?
H12A C12 H12C 109.5 . . ?
H12B C12 H12C 109.5 . . ?
C14 C13 N2 120.6(2) . . ?
C18 C13 N2 119.4(2) . . ?
C18 C13 C14 119.6(2) . . ?
C13 C14 C19 122.4(2) . . ?
C15 C14 C13 118.6(3) . . ?
C15 C14 C19 119.0(2) . . ?
C14 C15 H15 119.0 . . ?
C16 C15 C14 122.0(3) . . ?
C16 C15 H15 119.0 . . ?
C15 C16 H16 120.3 . . ?
C15 C16 C17 119.3(3) . . ?
C17 C16 H16 120.3 . . ?
C16 C17 H17 119.4 . . ?
C16 C17 C18 121.1(3) . . ?
C18 C17 H17 119.4 . . ?
C13 C18 C22 120.9(2) . . ?
C17 C18 C13 119.3(3) . . ?
C17 C18 C22 119.8(3) . . ?
C14 C19 H19 107.6 . . ?
C14 C19 C20 112.1(2) . . ?
C14 C19 C21 111.6(2) . . ?
C20 C19 H19 107.6 . . ?
C21 C19 H19 107.6 . . ?
C21 C19 C20 110.2(2) . . ?
C19 C20 H20A 109.5 . . ?
C19 C20 H20B 109.5 . . ?
C19 C20 H20C 109.5 . . ?
H20A C20 H20B 109.5 . . ?
H20A C20 H20C 109.5 . . ?
H20B C20 H20C 109.5 . . ?
C19 C21 H21A 109.5 . . ?
C19 C21 H21B 109.5 . . ?
C19 C21 H21C 109.5 . . ?
H21A C21 H21B 109.5 . . ?
H21A C21 H21C 109.5 . . ?
H21B C21 H21C 109.5 . . ?
C18 C22 H22 106.8 . . ?
C18 C22 C23 111.0(2) . . ?
C18 C22 C24 113.1(3) . . ?
C23 C22 H22 106.8 . . ?
C23 C22 C24 112.0(3) . . ?
C24 C22 H22 106.8 . . ?
C22 C23 H23A 109.5 . . ?
C22 C23 H23B 109.5 . . ?
C22 C23 H23C 109.5 . . ?
H23A C23 H23B 109.5 . . ?
H23A C23 H23C 109.5 . . ?
H23B C23 H23C 109.5 . . ?
C22 C24 H24A 109.5 . . ?
C22 C24 H24B 109.5 . . ?
C22 C24 H24C 109.5 . . ?
H24A C24 H24B 109.5 . . ?
H24A C24 H24C 109.5 . . ?
H24B C24 H24C 109.5 . . ?
N1 C25 C26 115.4(2) . . ?
N2 C25 N1 117.23(18) . . ?
N2 C25 C26 127.3(2) . . ?
C25 C26 H26 118.4 . . ?
C27 C26 C25 123.1(2) . . ?
C27 C26 H26 118.4 . . ?
C26 C27 C28 117.9(2) . . ?
C26 C27 C30 121.4(2) . . ?
C28 C27 C30 120.6(2) . . ?
C27 C28 H28 118.7 . . ?
C29 C28 C27 122.5(2) . . ?
C29 C28 H28 118.7 . . ?
N1 C29 C37 121.43(18) . . ?
C28 C29 N1 118.4(2) . . ?
C28 C29 C37 119.9(2) . . ?
C31 C30 C27 121.0(2) . . ?
C35 C30 C27 122.3(2) . . ?
C35 C30 C31 116.7(2) . . ?
C30 C31 H31 118.7 . . ?
C32 C31 C30 122.5(2) . . ?
C32 C31 H31 118.7 . . ?
C31 C32 H32 120.1 . . ?
C31 C32 C33 119.9(2) . . ?
C33 C32 H32 120.1 . . ?
C32 C33 O2 114.8(2) . . ?
C34 C33 O2 125.3(2) . . ?
C34 C33 C32 120.0(2) . . ?
C33 C34 H34 120.3 . . ?
C33 C34 C35 119.4(2) . . ?
C35 C34 H34 120.3 . . ?
C30 C35 C34 121.5(2) . . ?
C30 C35 H35 119.2 . . ?
C34 C35 H35 119.2 . . ?
O2 C36 H36A 109.5 . . ?
O2 C36 H36B 109.5 . . ?
O2 C36 H36C 109.5 . . ?
H36A C36 H36B 109.5 . . ?
H36A C36 H36C 109.5 . . ?
H36B C36 H36C 109.5 . . ?
C38 C37 C29 117.0(2) . . ?
C38 C37 C42 116.2(2) . . ?
C42 C37 C29 126.7(2) . . ?
C37 C38 H38 118.9 . . ?
C39 C38 C37 122.2(3) . . ?
C39 C38 H38 118.9 . . ?
C38 C39 H39 120.3 . . ?
C40 C39 C38 119.3(3) . . ?
C40 C39 H39 120.3 . . ?
O1 C40 C39 125.2(3) . . ?
O1 C40 C41 115.3(3) . . ?
C41 C40 C39 119.5(3) . . ?
C40 C41 H41 119.4 . . ?
C40 C41 C42 121.3(3) . . ?
C42 C41 H41 119.4 . . ?
C37 C42 H42 119.3 . . ?
C41 C42 C37 121.4(3) . . ?
C41 C42 H42 119.3 . . ?
O1 C43 H43A 109.5 . . ?
O1 C43 H43B 109.5 . . ?
O1 C43 H43C 109.5 . . ?
H43A C43 H43B 109.5 . . ?
H43A C43 H43C 109.5 . . ?
H43B C43 H43C 109.5 . . ?
C45 C44 H44 120.0 . . ?
C45 C44 C49 120.0 . . ?
C49 C44 H44 120.0 . . ?
C44 C45 H45 120.0 . . ?
C46 C45 C44 120.0 . . ?
C46 C45 H45 120.0 . . ?
C45 C46 H46 120.0 . . ?
C47 C46 C45 120.0 . . ?
C47 C46 H46 120.0 . . ?
C46 C47 H47 120.0 . . ?
C48 C47 C46 120.0 . . ?
C48 C47 H47 120.0 . . ?
C47 C48 H48 120.0 . . ?
C49 C48 C47 120.0 . . ?
C49 C48 H48 120.0 . . ?
C44 C49 H49 120.0 . . ?
C48 C49 C44 120.0 . . ?
C48 C49 H49 120.0 . . ?
C48A C47A H47A 120.0 . . ?
C48A C47A C46A 120.0 . . ?
C46A C47A H47A 120.0 . . ?
C47A C48A H48A 120.0 . . ?
C47A C48A C49A 120.0 . . ?
C49A C48A H48A 120.0 . . ?
C48A C49A H49A 120.0 . . ?
C44A C49A C48A 120.0 . . ?
C44A C49A H49A 120.0 . . ?
C49A C44A H44A 120.0 . . ?
C49A C44A C45A 120.0 . . ?
C45A C44A H44A 120.0 . . ?
C44A C45A H45A 120.0 . . ?
C46A C45A C44A 120.0 . . ?
C46A C45A H45A 120.0 . . ?
C47A C46A H46A 120.0 . . ?
C45A C46A C47A 120.0 . . ?
C45A C46A H46A 120.0 . . ?

loop_
_geom_bond_atom_site_label_1
_geom_bond_atom_site_label_2
_geom_bond_distance
_geom_bond_site_symmetry_2
_geom_bond_publ_flag
O1 C40 1.367(3) . ?
O1 C43 1.401(4) . ?
O2 C33 1.378(3) . ?
O2 C36 1.396(4) . ?
N1 C1 1.453(3) . ?
N1 C25 1.414(3) . ?
N1 C29 1.396(3) . ?
N2 C13 1.417(3) . ?
N2 C25 1.292(3) . ?
C1 C2 1.396(3) . ?
C1 C6 1.390(3) . ?
C2 C3 1.392(3) . ?
C2 C7 1.518(4) . ?
C3 H3 0.9300 . ?
C3 C4 1.362(4) . ?
C4 H4 0.9300 . ?
C4 C5 1.373(4) . ?
C5 H5 0.9300 . ?
C5 C6 1.390(3) . ?
C6 C10 1.512(4) . ?
C7 H7 0.9800 . ?
C7 C8 1.526(4) . ?
C7 C9 1.530(4) . ?
C8 H8A 0.9600 . ?
C8 H8B 0.9600 . ?
C8 H8C 0.9600 . ?
C9 H9A 0.9600 . ?
C9 H9B 0.9600 . ?
C9 H9C 0.9600 . ?
C10 H10 0.9800 . ?
C10 C11 1.527(4) . ?
C10 C12 1.530(4) . ?
C11 H11A 0.9600 . ?
C11 H11B 0.9600 . ?
C11 H11C 0.9600 . ?
C12 H12A 0.9600 . ?
C12 H12B 0.9600 . ?
C12 H12C 0.9600 . ?
C13 C14 1.405(3) . ?
C13 C18 1.404(3) . ?
C14 C15 1.389(4) . ?
C14 C19 1.513(4) . ?
C15 H15 0.9300 . ?
C15 C16 1.367(4) . ?
C16 H16 0.9300 . ?
C16 C17 1.376(4) . ?
C17 H17 0.9300 . ?
C17 C18 1.389(4) . ?
C18 C22 1.508(4) . ?
C19 H19 0.9800 . ?
C19 C20 1.530(4) . ?
C19 C21 1.529(4) . ?
C20 H20A 0.9600 . ?
C20 H20B 0.9600 . ?
C20 H20C 0.9600 . ?
C21 H21A 0.9600 . ?
C21 H21B 0.9600 . ?
C21 H21C 0.9600 . ?
C22 H22 0.9800 . ?
C22 C23 1.511(4) . ?
C22 C24 1.514(4) . ?
C23 H23A 0.9600 . ?
C23 H23B 0.9600 . ?
C23 H23C 0.9600 . ?
C24 H24A 0.9600 . ?
C24 H24B 0.9600 . ?
C24 H24C 0.9600 . ?
C25 C26 1.433(3) . ?
C26 H26 0.9300 . ?
C26 C27 1.353(3) . ?
C27 C28 1.418(3) . ?
C27 C30 1.478(3) . ?
C28 H28 0.9300 . ?
C28 C29 1.357(3) . ?
C29 C37 1.480(3) . ?
C30 C31 1.385(3) . ?
C30 C35 1.379(3) . ?
C31 H31 0.9300 . ?
C31 C32 1.358(3) . ?
C32 H32 0.9300 . ?
C32 C33 1.372(3) . ?
C33 C34 1.367(4) . ?
C34 H34 0.9300 . ?
C34 C35 1.394(3) . ?
C35 H35 0.9300 . ?
C36 H36A 0.9600 . ?
C36 H36B 0.9600 . ?
C36 H36C 0.9600 . ?
C37 C38 1.396(3) . ?
C37 C42 1.399(3) . ?
C38 H38 0.9300 . ?
C38 C39 1.390(4) . ?
C39 H39 0.9300 . ?
C39 C40 1.377(4) . ?
C40 C41 1.367(4) . ?
C41 H41 0.9300 . ?
C41 C42 1.368(4) . ?
C42 H42 0.9300 . ?
C43 H43A 0.9600 . ?
C43 H43B 0.9600 . ?
C43 H43C 0.9600 . ?
C44 H44 0.9300 . ?
C44 C45 1.3900 . ?
C44 C49 1.3900 . ?
C45 H45 0.9300 . ?
C45 C46 1.3900 . ?
C46 H46 0.9300 . ?
C46 C47 1.3900 . ?
C47 H47 0.9300 . ?
C47 C48 1.3900 . ?
C48 H48 0.9300 . ?
C48 C49 1.3900 . ?
C49 H49 0.9300 . ?
C47A H47A 0.9300 . ?
C47A C48A 1.3900 . ?
C47A C46A 1.3900 . ?
C48A H48A 0.9300 . ?
C48A C49A 1.3900 . ?
C49A H49A 0.9300 . ?
C49A C44A 1.3900 . ?
C44A H44A 0.9300 . ?
C44A C45A 1.3900 . ?
C45A H45A 0.9300 . ?
C45A C46A 1.3900 . ?
C46A H46A 0.9300 . ?

loop_
_geom_torsion_atom_site_label_1
_geom_torsion_atom_site_label_2
_geom_torsion_atom_site_label_3
_geom_torsion_atom_site_label_4
_geom_torsion
_geom_torsion_site_symmetry_1
_geom_torsion_site_symmetry_2
_geom_torsion_site_symmetry_3
_geom_torsion_site_symmetry_4
_geom_torsion_publ_flag
O1 C40 C41 C42 179.0(2) . . . . ?
O2 C33 C34 C35 -179.4(2) . . . . ?
N1 C1 C2 C3 -174.3(2) . . . . ?
N1 C1 C2 C7 4.1(3) . . . . ?
N1 C1 C6 C5 173.3(2) . . . . ?
N1 C1 C6 C10 -7.5(4) . . . . ?
N1 C25 C26 C27 3.6(3) . . . . ?
N1 C29 C37 C38 135.5(2) . . . . ?
N1 C29 C37 C42 -47.0(3) . . . . ?
N2 C13 C14 C15 173.8(2) . . . . ?
N2 C13 C14 C19 -6.5(3) . . . . ?
N2 C13 C18 C17 -175.15(19) . . . . ?
N2 C13 C18 C22 5.0(3) . . . . ?
N2 C25 C26 C27 -176.9(2) . . . . ?
C1 N1 C25 N2 -7.3(3) . . . . ?
C1 N1 C25 C26 172.33(19) . . . . ?
C1 N1 C29 C28 -172.2(2) . . . . ?
C1 N1 C29 C37 13.8(3) . . . . ?
C1 C2 C3 C4 1.0(4) . . . . ?
C1 C2 C7 C8 -90.9(3) . . . . ?
C1 C2 C7 C9 144.9(3) . . . . ?
C1 C6 C10 C11 125.4(3) . . . . ?
C1 C6 C10 C12 -110.1(3) . . . . ?
C2 C1 C6 C5 -2.7(4) . . . . ?
C2 C1 C6 C10 176.5(2) . . . . ?
C2 C3 C4 C5 -2.7(4) . . . . ?
C3 C2 C7 C8 87.5(3) . . . . ?
C3 C2 C7 C9 -36.7(3) . . . . ?
C3 C4 C5 C6 1.6(4) . . . . ?
C4 C5 C6 C1 1.1(4) . . . . ?
C4 C5 C6 C10 -178.2(3) . . . . ?
C5 C6 C10 C11 -55.4(3) . . . . ?
C5 C6 C10 C12 69.0(3) . . . . ?
C6 C1 C2 C3 1.7(4) . . . . ?
C6 C1 C2 C7 -179.8(2) . . . . ?
C7 C2 C3 C4 -177.4(3) . . . . ?
C13 N2 C25 N1 -178.94(19) . . . . ?
C13 N2 C25 C26 1.5(4) . . . . ?
C13 C14 C15 C16 1.3(4) . . . . ?
C13 C14 C19 C20 -115.5(3) . . . . ?
C13 C14 C19 C21 120.3(3) . . . . ?
C13 C18 C22 C23 101.0(3) . . . . ?
C13 C18 C22 C24 -132.1(3) . . . . ?
C14 C13 C18 C17 -1.2(3) . . . . ?
C14 C13 C18 C22 179.0(2) . . . . ?
C14 C15 C16 C17 -1.1(4) . . . . ?
C15 C14 C19 C20 64.2(3) . . . . ?
C15 C14 C19 C21 -60.0(3) . . . . ?
C15 C16 C17 C18 -0.3(4) . . . . ?
C16 C17 C18 C13 1.5(4) . . . . ?
C16 C17 C18 C22 -178.7(2) . . . . ?
C17 C18 C22 C23 -78.8(3) . . . . ?
C17 C18 C22 C24 48.1(4) . . . . ?
C18 C13 C14 C15 -0.1(3) . . . . ?
C18 C13 C14 C19 179.7(2) . . . . ?
C19 C14 C15 C16 -178.5(2) . . . . ?
C25 N1 C1 C2 -85.8(3) . . . . ?
C25 N1 C1 C6 98.0(3) . . . . ?
C25 N1 C29 C28 7.9(3) . . . . ?
C25 N1 C29 C37 -166.1(2) . . . . ?
C25 N2 C13 C14 85.9(3) . . . . ?
C25 N2 C13 C18 -100.2(3) . . . . ?
C25 C26 C27 C28 0.3(4) . . . . ?
C25 C26 C27 C30 177.4(2) . . . . ?
C26 C27 C28 C29 -0.3(4) . . . . ?
C26 C27 C30 C31 -36.1(4) . . . . ?
C26 C27 C30 C35 146.7(3) . . . . ?
C27 C28 C29 N1 -3.6(4) . . . . ?
C27 C28 C29 C37 170.5(2) . . . . ?
C27 C30 C31 C32 -178.6(2) . . . . ?
C27 C30 C35 C34 179.7(2) . . . . ?
C28 C27 C30 C31 140.9(3) . . . . ?
C28 C27 C30 C35 -36.3(4) . . . . ?
C28 C29 C37 C38 -38.4(3) . . . . ?
C28 C29 C37 C42 139.0(3) . . . . ?
C29 N1 C1 C2 94.3(3) . . . . ?
C29 N1 C1 C6 -81.9(3) . . . . ?
C29 N1 C25 N2 172.7(2) . . . . ?
C29 N1 C25 C26 -7.7(3) . . . . ?
C29 C37 C38 C39 176.9(2) . . . . ?
C29 C37 C42 C41 -176.9(2) . . . . ?
C30 C27 C28 C29 -177.4(2) . . . . ?
C30 C31 C32 C33 -0.1(4) . . . . ?
C31 C30 C35 C34 2.4(4) . . . . ?
C31 C32 C33 O2 -179.5(2) . . . . ?
C31 C32 C33 C34 0.4(4) . . . . ?
C32 C33 C34 C35 0.7(4) . . . . ?
C33 C34 C35 C30 -2.2(4) . . . . ?
C35 C30 C31 C32 -1.3(4) . . . . ?
C36 O2 C33 C32 173.8(3) . . . . ?
C36 O2 C33 C34 -6.0(4) . . . . ?
C37 C38 C39 C40 0.3(4) . . . . ?
C38 C37 C42 C41 0.6(4) . . . . ?
C38 C39 C40 O1 -179.2(3) . . . . ?
C38 C39 C40 C41 0.5(4) . . . . ?
C39 C40 C41 C42 -0.7(4) . . . . ?
C40 C41 C42 C37 0.1(4) . . . . ?
C42 C37 C38 C39 -0.8(4) . . . . ?
C43 O1 C40 C39 4.8(4) . . . . ?
C43 O1 C40 C41 -174.9(3) . . . . ?
C44 C45 C46 C47 0.0 . . . . ?
C45 C44 C49 C48 0.0 . . . . ?
C45 C46 C47 C48 0.0 . . . . ?
C46 C47 C48 C49 0.0 . . . . ?
C47 C48 C49 C44 0.0 . . . . ?
C49 C44 C45 C46 0.0 . . . . ?
C47A C48A C49A C44A 0.0 . . . . ?
C48A C47A C46A C45A 0.0 . . . . ?
C48A C49A C44A C45A 0.0 . . . . ?
C49A C44A C45A C46A 0.0 . . . . ?
C44A C45A C46A C47A 0.0 . . . . ?
C46A C47A C48A C49A 0.0 . . . . ?
